data_2241897
loop_
_publ_author_name
'Rivera, Augusto'
'Rojas, Jicli Jos\'e''
'R\'ios-Motta, Jaime'
'Bolte, Michael'

_publ_section_title
;
 Crystal structure of
 1,2-bis(6-bromo-3,4-dihydro-2<i>H</i>-benz[<i>e</i>][1,3]oxazin-3-yl)ethane:
 a bromine-containing bis-benzoxazine
;
_journal_coeditor_code SJ5510
_journal_issue 11
_journal_name_full 'Acta Crystallographica Section E'
_journal_page_first 1645
_journal_page_last 1647
_journal_paper_doi 10.1107/S2056989016016509
_journal_volume 72
_journal_year 2016
_chemical_formula_iupac 'C18 H18 Br2 N2 O2'
_chemical_formula_moiety 'C18 H18 Br2 N2 O2'
_chemical_formula_sum 'C18 H18 Br2 N2 O2'
_chemical_formula_weight 454.16
_chemical_name_systematic
;
1,2-Bis(6-bromo-3,4-dihydro-2<i>H</i>-benz[<i>e</i>][1,3]oxazin-3-yl)ethane
;
_space_group_crystal_system monoclinic
_space_group_IT_number 15
_space_group_name_Hall '-C 2yc'
_space_group_name_H-M_alt 'C 1 2/c 1'
_symmetry_space_group_name_Hall '-C 2yc'
_symmetry_space_group_name_H-M 'C 1 2/c 1'
_atom_sites_solution_hydrogens geom
_audit_creation_method SHELXL-2014/7
_cell_angle_alpha 90
_cell_angle_beta 121.557(7)
_cell_angle_gamma 90
_cell_formula_units_Z 4
_cell_length_a 19.464(2)
_cell_length_b 5.9444(7)
_cell_length_c 17.2225(19)
_cell_measurement_reflns_used 3703
_cell_measurement_temperature 173(2)
_cell_measurement_theta_max 25.98
_cell_measurement_theta_min 3.64
_cell_volume 1698.0(3)
_computing_cell_refinement
;
X-Area (Stoe & Cie, 2001)
;
_computing_data_collection
;
X-Area (Stoe & Cie, 2001)
;
_computing_data_reduction
;
X-Area (Stoe & Cie, 2001)
;
_computing_molecular_graphics
;
XP in SHELXTL-Plus (Sheldrick, 2008)
;
_computing_publication_material
;
<i>SHELXL-2014/7</i> (Sheldrick, 2015)
;
_computing_structure_refinement
;
<i>SHELXL-2014/7</i> (Sheldrick, 2015)
;
_computing_structure_solution
;
SHELXS (Sheldrick, 2008)
;
_diffrn_ambient_temperature 173(2)
_diffrn_measured_fraction_theta_full 0.997
_diffrn_measured_fraction_theta_max 0.992
_diffrn_measurement_device_type 'STOE IPDS II two-circle'
_diffrn_measurement_method \w
_diffrn_radiation_type MoK\a
_diffrn_radiation_wavelength 0.71073
_diffrn_reflns_av_R_equivalents 0.0777
_diffrn_reflns_limit_h_max 23
_diffrn_reflns_limit_h_min -20
_diffrn_reflns_limit_k_max 7
_diffrn_reflns_limit_k_min -7
_diffrn_reflns_limit_l_max 20
_diffrn_reflns_limit_l_min -20
_diffrn_reflns_number 3703
_diffrn_reflns_theta_full 25.000
_diffrn_reflns_theta_max 25.565
_diffrn_reflns_theta_min 3.641
_exptl_absorpt_coefficient_mu 4.787
_exptl_absorpt_correction_T_max 1.000
_exptl_absorpt_correction_T_min 0.905
_exptl_absorpt_correction_type multi-scan
_exptl_absorpt_process_details
;
(X-Area; Stoe & Cie, 2001)
;
_exptl_crystal_colour colourless
_exptl_crystal_density_diffrn 1.777
_exptl_crystal_description block
_exptl_crystal_F_000 904
_exptl_crystal_size_max 0.27
_exptl_crystal_size_mid 0.26
_exptl_crystal_size_min 0.26
_refine_diff_density_max 1.398
_refine_diff_density_min -1.920
_refine_ls_extinction_coef 0.0037(8)
_refine_ls_extinction_expression Fc^*^=kFc[1+0.001xFc^2^\l^3^/sin(2\q)]^-1/4^
_refine_ls_extinction_method
;
<i>SHELXL-2014/7</i> (Sheldrick 2015)
;
_refine_ls_goodness_of_fit_ref 1.065
_refine_ls_hydrogen_treatment constr
_refine_ls_matrix_type full
_refine_ls_number_parameters 110
_refine_ls_number_reflns 1583
_refine_ls_number_restraints 0
_refine_ls_restrained_S_all 1.065
_refine_ls_R_factor_all 0.0626
_refine_ls_R_factor_gt 0.0563
_refine_ls_shift/su_max 0.000
_refine_ls_shift/su_mean 0.000
_refine_ls_structure_factor_coef Fsqd
_refine_ls_weighting_details 'w=1/[\s^2^(Fo^2^)+(0.0990P)^2^] where P=(Fo^2^+2Fc^2^)/3'
_refine_ls_weighting_scheme calc
_refine_ls_wR_factor_gt 0.1386
_refine_ls_wR_factor_ref 0.1428
_reflns_number_gt 1391
_reflns_number_total 1583
_reflns_threshold_expression 'I > 2\s(I)'
_cod_data_source_file sj5510sup1.cif
_cod_data_source_block I
_cod_database_code 2241897
_shelx_space_group_comment
;
The symmetry employed for this shelxl refinement is uniquely defined
by the following loop, which should always be used as a source of
symmetry information in preference to the above space-group names.
They are only intended as comments.
;
_shelx_estimated_absorpt_t_min 0.358
_shelx_estimated_absorpt_t_max 0.369

loop_
_space_group_symop_operation_xyz
'x, y, z'
'-x, y, -z+1/2'
'x+1/2, y+1/2, z'
'-x+1/2, y+1/2, -z+1/2'
'-x, -y, -z'
'x, -y, z-1/2'
'-x+1/2, -y+1/2, -z'
'x+1/2, -y+1/2, z-1/2'

loop_
_atom_site_type_symbol
_atom_site_label
_atom_site_fract_x
_atom_site_fract_y
_atom_site_fract_z
_atom_site_U_iso_or_equiv
_atom_site_adp_type
_atom_site_calc_flag
_atom_site_occupancy
Br Br1 0.60406(3) -0.02845(9) 0.93353(3) 0.0226(3) Uani d 1
O O1 0.67962(18) 0.6369(6) 0.7231(2) 0.0176(7) Uani d 1
N N1 0.6072(2) 0.4166(7) 0.5842(2) 0.0130(8) Uani d 1
C C1 0.5323(2) 0.5473(7) 0.5467(3) 0.0141(10) Uani d 1
H H1A 0.5430 0.7067 0.5401 0.017 Uiso calc 1
H H1B 0.5124 0.5406 0.5891 0.017 Uiso calc 1
C C2 0.6783(3) 0.5494(8) 0.6434(3) 0.0155(10) Uani d 1
H H2A 0.6811 0.6770 0.6082 0.019 Uiso calc 1
H H2B 0.7268 0.4552 0.6639 0.019 Uiso calc 1
C C3 0.6620(3) 0.4788(8) 0.7681(3) 0.0141(9) Uani d 1
C C4 0.6259(2) 0.2721(8) 0.7288(3) 0.0142(9) Uani d 1
C C5 0.6091(2) 0.2158(8) 0.6343(3) 0.0140(9) Uani d 1
H H5A 0.6513 0.1123 0.6400 0.017 Uiso calc 1
H H5B 0.5566 0.1372 0.5995 0.017 Uiso calc 1
C C6 0.6083(2) 0.1218(8) 0.7781(3) 0.0147(9) Uani d 1
H H6 0.5841 -0.0193 0.7526 0.018 Uiso calc 1
C C7 0.6265(3) 0.1804(8) 0.8655(3) 0.0164(9) Uani d 1
C C8 0.6619(3) 0.3870(9) 0.9044(3) 0.0223(10) Uani d 1
H H8 0.6741 0.4248 0.9639 0.027 Uiso calc 1
C C9 0.6787(3) 0.5348(8) 0.8552(3) 0.0192(11) Uani d 1
H H9 0.7021 0.6768 0.8807 0.023 Uiso calc 1

loop_
_atom_site_aniso_label
_atom_site_aniso_U_11
_atom_site_aniso_U_22
_atom_site_aniso_U_33
_atom_site_aniso_U_12
_atom_site_aniso_U_13
_atom_site_aniso_U_23
Br1 0.0261(4) 0.0229(4) 0.0255(4) 0.00128(17) 0.0181(3) 0.00527(19)
O1 0.0161(15) 0.0160(18) 0.0166(15) -0.0043(12) 0.0058(13) -0.0018(13)
N1 0.0078(16) 0.0135(19) 0.0148(17) 0.0005(13) 0.0039(14) 0.0003(15)
C1 0.010(2) 0.013(2) 0.014(2) 0.0037(16) 0.0029(19) -0.0009(18)
C2 0.012(2) 0.016(2) 0.019(2) -0.0051(16) 0.0081(18) -0.0034(18)
C3 0.0114(19) 0.014(2) 0.014(2) 0.0000(15) 0.0047(17) 0.0021(17)
C4 0.0093(18) 0.015(2) 0.014(2) 0.0023(16) 0.0030(15) 0.0016(17)
C5 0.0105(19) 0.012(2) 0.016(2) 0.0009(15) 0.0039(16) -0.0021(17)
C6 0.0098(18) 0.015(2) 0.018(2) 0.0015(15) 0.0062(16) 0.0022(18)
C7 0.020(2) 0.014(2) 0.020(2) 0.0032(16) 0.0137(18) 0.0057(18)
C8 0.028(2) 0.023(3) 0.017(2) -0.001(2) 0.0126(19) -0.0036(19)
C9 0.023(2) 0.015(2) 0.019(2) -0.0003(17) 0.011(2) -0.0020(18)

loop_
_atom_type_symbol
_atom_type_description
_atom_type_scat_dispersion_real
_atom_type_scat_dispersion_imag
_atom_type_scat_source
C C 0.0033 0.0016 'International Tables Vol C Tables 4.2.6.8 and 6.1.1.4'
H H 0.0000 0.0000 'International Tables Vol C Tables 4.2.6.8 and 6.1.1.4'
Br Br -0.2901 2.4595 'International Tables Vol C Tables 4.2.6.8 and 6.1.1.4'
N N 0.0061 0.0033 'International Tables Vol C Tables 4.2.6.8 and 6.1.1.4'
O O 0.0106 0.0060 'International Tables Vol C Tables 4.2.6.8 and 6.1.1.4'

loop_
_geom_angle_atom_site_label_1
_geom_angle_atom_site_label_2
_geom_angle_atom_site_label_3
_geom_angle_site_symmetry_1
_geom_angle_site_symmetry_3
_geom_angle
C3 O1 C2 . . 113.7(4)
C2 N1 C5 . . 108.0(3)
C2 N1 C1 . . 112.6(4)
C5 N1 C1 . . 113.8(3)
N1 C1 C1 . 5_666 110.2(4)
N1 C1 H1A . . 109.6
C1 C1 H1A 5_666 . 109.6
N1 C1 H1B . . 109.6
C1 C1 H1B 5_666 . 109.6
H1A C1 H1B . . 108.1
N1 C2 O1 . . 113.4(4)
N1 C2 H2A . . 108.9
O1 C2 H2A . . 108.9
N1 C2 H2B . . 108.9
O1 C2 H2B . . 108.9
H2A C2 H2B . . 107.7
O1 C3 C9 . . 117.2(4)
O1 C3 C4 . . 122.5(4)
C9 C3 C4 . . 120.3(5)
C6 C4 C3 . . 119.2(4)
C6 C4 C5 . . 121.9(4)
C3 C4 C5 . . 118.9(4)
N1 C5 C4 . . 112.2(4)
N1 C5 H5A . . 109.2
C4 C5 H5A . . 109.2
N1 C5 H5B . . 109.2
C4 C5 H5B . . 109.2
H5A C5 H5B . . 107.9
C4 C6 C7 . . 119.5(4)
C4 C6 H6 . . 120.3
C7 C6 H6 . . 120.3
C8 C7 C6 . . 121.3(4)
C8 C7 Br1 . . 119.4(4)
C6 C7 Br1 . . 119.2(4)
C9 C8 C7 . . 118.9(4)
C9 C8 H8 . . 120.5
C7 C8 H8 . . 120.5
C8 C9 C3 . . 120.8(5)
C8 C9 H9 . . 119.6
C3 C9 H9 . . 119.6

loop_
_geom_bond_atom_site_label_1
_geom_bond_atom_site_label_2
_geom_bond_site_symmetry_2
_geom_bond_distance
Br1 C7 . 1.909(5)
O1 C3 . 1.372(6)
O1 C2 . 1.455(6)
N1 C2 . 1.450(5)
N1 C5 . 1.462(6)
N1 C1 . 1.470(5)
C1 C1 5_666 1.538(8)
C1 H1A . 0.9900
C1 H1B . 0.9900
C2 H2A . 0.9900
C2 H2B . 0.9900
C3 C9 . 1.398(7)
C3 C4 . 1.402(6)
C4 C6 . 1.393(7)
C4 C5 . 1.519(6)
C5 H5A . 0.9900
C5 H5B . 0.9900
C6 C7 . 1.397(7)
C6 H6 . 0.9500
C7 C8 . 1.396(7)
C8 C9 . 1.373(8)
C8 H8 . 0.9500
C9 H9 . 0.9500

loop_
_geom_hbond_atom_site_label_D
_geom_hbond_atom_site_label_H
_geom_hbond_atom_site_label_A
_geom_hbond_site_symmetry_A
_geom_hbond_distance_DH
_geom_hbond_distance_HA
_geom_hbond_distance_DA
_geom_hbond_angle_DHA
C5 H5B Br1 2_656 0.99 3.04 3.951(5) 154
C2 H2B O1 4_646 0.99 2.64 3.506(6) 146

loop_
_geom_torsion_atom_site_label_1
_geom_torsion_atom_site_label_2
_geom_torsion_atom_site_label_3
_geom_torsion_atom_site_label_4
_geom_torsion_site_symmetry_4
_geom_torsion
C2 N1 C1 C1 5_666 151.1(5)
C5 N1 C1 C1 5_666 -85.6(6)
C5 N1 C2 O1 . -64.9(5)
C1 N1 C2 O1 . 61.6(5)
C3 O1 C2 N1 . 47.8(5)
C2 O1 C3 C9 . 166.5(4)
C2 O1 C3 C4 . -15.8(5)
O1 C3 C4 C6 . -178.7(4)
C9 C3 C4 C6 . -1.1(6)
O1 C3 C4 C5 . 2.9(6)
C9 C3 C4 C5 . -179.5(4)
C2 N1 C5 C4 . 48.7(5)
C1 N1 C5 C4 . -77.1(4)
C6 C4 C5 N1 . 161.5(4)
C3 C4 C5 N1 . -20.1(5)
C3 C4 C6 C7 . 0.3(6)
C5 C4 C6 C7 . 178.7(4)
C4 C6 C7 C8 . 0.1(7)
C4 C6 C7 Br1 . -178.8(3)
C6 C7 C8 C9 . 0.2(7)
Br1 C7 C8 C9 . 179.2(4)
C7 C8 C9 C3 . -1.0(7)
O1 C3 C9 C8 . 179.2(4)
C4 C3 C9 C8 . 1.4(7)

_cod_database_fobs_code 2241897
